data_7024355
loop_
_publ_author_name
'Sheriff, Tippu S.'
'Watkinson, Michael'
'Motevalli, Majid'
'Lesin, Jocelyne F.'

_publ_section_title
;
 Unexpected formation of a novel pyridinium-containing catecholate ligand
 and its manganese(III) complex.
;
_journal_issue 1
_journal_name_full 'Dalton transactions (Cambridge, England : 2003)'
_journal_page_first 53
_journal_page_last 55
_journal_paper_doi 10.1039/b915747f
_journal_volume 39
_journal_year 2010
_chemical_formula_sum 'C22 H10 Cl7 Mn N2 O4'
_chemical_formula_weight 669.41
_chemical_name_systematic
;
?
;
_space_group_IT_number 14
_symmetry_cell_setting monoclinic
_symmetry_Int_Tables_number 14
_symmetry_space_group_name_Hall '-P 2ybc'
_symmetry_space_group_name_H-M 'P 1 21/c 1'
_atom_sites_solution_hydrogens geom
_atom_sites_solution_primary direct
_atom_sites_solution_secondary difmap
_audit_creation_method SHELXL-97
_cell_angle_alpha 90.00
_cell_angle_beta 90.016(14)
_cell_angle_gamma 90.00
_cell_formula_units_Z 4
_cell_length_a 12.686(19)
_cell_length_b 13.64(2)
_cell_length_c 14.48(2)
_cell_measurement_reflns_used 2204
_cell_measurement_temperature 120(2)
_cell_measurement_theta_max 22.49
_cell_measurement_theta_min 2.68
_cell_volume 2506(6)
_computing_cell_refinement 'DENZO (Otwinowski & Minor, 1997) & COLLECT (Hooft, R.W.W., 1998)'
_computing_data_collection 'COLLECT (Hooft, R.W.W., 1998)'
_computing_data_reduction 'DENZO (Otwinowski & Minor, 1997) & COLLECT (Hooft, R.W.W., 1998)'
_computing_molecular_graphics 'Ortep-3 for Windows (Farrugia, 1997)'
_computing_publication_material 'WinGX publication routines (Farrugia, 1999)'
_computing_structure_refinement 'SHELXL-97 (Sheldrick, 2008)'
_computing_structure_solution 'SHELXS-97 (Sheldrick, 2008)'
_diffrn_ambient_temperature 120(2)
_diffrn_detector_area_resol_mean '4096x4096pixels / 62x62mm'
_diffrn_measured_fraction_theta_full 0.986
_diffrn_measured_fraction_theta_max 0.986
_diffrn_measurement_device_type 'Bruker-Nonius APEX II CCD camera on \k-goniostat'
_diffrn_measurement_method '\f & \w scans'
_diffrn_radiation_monochromator '10cm confocal mirrors'
_diffrn_radiation_source 'SRS, Daresbury Laboratory'
_diffrn_radiation_type synchrotron
_diffrn_radiation_wavelength 0.67750
_diffrn_reflns_av_R_equivalents 0.1645
_diffrn_reflns_av_sigmaI/netI 0.1483
_diffrn_reflns_limit_h_max 14
_diffrn_reflns_limit_h_min -14
_diffrn_reflns_limit_k_max 15
_diffrn_reflns_limit_k_min 0
_diffrn_reflns_limit_l_max 16
_diffrn_reflns_limit_l_min 0
_diffrn_reflns_number 6868
_diffrn_reflns_theta_full 22.77
_diffrn_reflns_theta_max 22.77
_diffrn_reflns_theta_min 2.48
_exptl_absorpt_coefficient_mu 1.308
_exptl_absorpt_correction_T_max 0.9743
_exptl_absorpt_correction_T_min 0.7799
_exptl_absorpt_correction_type multi-scan
_exptl_absorpt_process_details 'SADABS 2007/2 (Sheldrick, G.M., 2007)'
_exptl_crystal_colour orange
_exptl_crystal_density_diffrn 1.774
_exptl_crystal_density_method 'not measured'
_exptl_crystal_description plate
_exptl_crystal_F_000 1328
_exptl_crystal_size_max 0.20
_exptl_crystal_size_mid 0.10
_exptl_crystal_size_min 0.02
_refine_diff_density_max 1.736
_refine_diff_density_min -0.941
_refine_diff_density_rms 0.175
_refine_ls_extinction_method none
_refine_ls_goodness_of_fit_ref 1.020
_refine_ls_hydrogen_treatment constr
_refine_ls_matrix_type full
_refine_ls_number_parameters 265
_refine_ls_number_reflns 3857
_refine_ls_number_restraints 45
_refine_ls_restrained_S_all 1.014
_refine_ls_R_factor_all 0.1954
_refine_ls_R_factor_gt 0.1138
_refine_ls_shift/su_max 0.155
_refine_ls_shift/su_mean 0.015
_refine_ls_structure_factor_coef Fsqd
_refine_ls_weighting_details 'calc w=1/[\s^2^(Fo^2^)+(0.1726P)^2^+12.6598P] where P=(Fo^2^+2Fc^2^)/3'
_refine_ls_weighting_scheme calc
_refine_ls_wR_factor_gt 0.2745
_refine_ls_wR_factor_ref 0.3322
_reflns_number_gt 1943
_reflns_number_total 3857
_reflns_threshold_expression >2\s(I)
_cod_data_source_file b915747f.txt
_cod_data_source_block tsmn02
_cod_depositor_comments
;
The following automatic conversions were performed:

'_exptl_absorpt_correction_type' value 'Multi-scan' changed to
'multi-scan' according to
/home/saulius/struct/CIF-dictionaries/cif_core.dic dictionary named
'cif_core.dic' version 2.4.2 from 2011-04-26.

Automatic conversion script
Id: cif_fix_values 1891 2012-01-12 08:04:46Z andrius 
;
_cod_original_sg_symbol_H-M 'P 21/c'
_cod_database_code 7024355

loop_
_symmetry_equiv_pos_as_xyz
'x, y, z'
'-x, y+1/2, -z+1/2'
'-x, -y, -z'
'x, -y-1/2, z-1/2'

loop_
_atom_site_label
_atom_site_type_symbol
_atom_site_fract_x
_atom_site_fract_y
_atom_site_fract_z
_atom_site_U_iso_or_equiv
_atom_site_adp_type
_atom_site_occupancy
_atom_site_symmetry_multiplicity
_atom_site_calc_flag
_atom_site_refinement_flags
Mn1 Mn 0.78465(11) 0.02673(10) 0.24445(7) 0.0504(4) Uani 1 1 d .
Cl7 Cl 0.6342(2) 0.1227(2) 0.20274(15) 0.0692(8) Uani 1 1 d .
O1 O 0.8025(4) -0.0216(4) 0.1212(3) 0.0501(12) Uani 1 1 d D
O2 O 0.8949(5) 0.1200(4) 0.2117(3) 0.0501(12) Uani 1 1 d D
C1 C 0.8550(6) 0.0450(5) 0.0702(4) 0.0450(17) Uani 1 1 d D
C2 C 0.8568(6) 0.0411(5) -0.0263(4) 0.047(2) Uani 1 1 d D
C3 C 0.9111(6) 0.1127(5) -0.0758(4) 0.047(2) Uani 1 1 d D
C4 C 0.9678(6) 0.1842(5) -0.0284(4) 0.045(2) Uani 1 1 d D
C5 C 0.9648(6) 0.1889(5) 0.0693(4) 0.048(2) Uani 1 1 d D
C6 C 0.9069(6) 0.1203(5) 0.1199(4) 0.0450(17) Uani 1 1 d D
Cl1 Cl 0.79023(18) -0.05365(16) -0.08323(11) 0.0526(6) Uani 1 1 d D
Cl2 Cl 0.91088(19) 0.11471(19) -0.19607(11) 0.0600(7) Uani 1 1 d D
Cl3 Cl 1.04100(19) 0.27622(16) 0.12826(12) 0.0541(6) Uani 1 1 d D
N1 N 1.0262(3) 0.2579(3) -0.0773(2) 0.0470(14) Uani 1 1 d GD
C7 C 1.1175(3) 0.2333(3) -0.1250(3) 0.047(2) Uani 1 1 d GD
H7 H 1.1419 0.1675 -0.1251 0.057 Uiso 1 1 calc R
C8 C 1.1732(3) 0.3051(4) -0.1727(3) 0.053(3) Uani 1 1 d GD
H8 H 1.2356 0.2882 -0.2053 0.063 Uiso 1 1 calc R
C9 C 1.1375(4) 0.4014(4) -0.1726(3) 0.052(3) Uani 1 1 d GD
H9 H 1.1755 0.4504 -0.2052 0.062 Uiso 1 1 calc R
C10 C 1.0462(5) 0.4260(3) -0.1249(3) 0.061(3) Uani 1 1 d GD
H10 H 1.0218 0.4919 -0.1248 0.073 Uiso 1 1 calc R
C11 C 0.9906(3) 0.3543(3) -0.0772(3) 0.047(2) Uani 1 1 d GD
H11 H 0.9282 0.3711 -0.0446 0.056 Uiso 1 1 calc R
O3 O 0.7866(5) 0.0572(4) 0.3744(3) 0.0573(13) Uani 1 1 d D
O4 O 0.7275(5) -0.0954(5) 0.2816(3) 0.0573(13) Uani 1 1 d D
C12 C 0.7277(6) -0.0087(5) 0.4212(4) 0.0526(19) Uani 1 1 d D
C13 C 0.6969(6) 0.0025(5) 0.5134(4) 0.0497(18) Uani 1 1 d D
C14 C 0.6353(6) -0.0691(5) 0.5577(4) 0.050(3) Uani 1 1 d D
C15 C 0.6056(6) -0.1534(5) 0.5083(4) 0.046(2) Uani 1 1 d D
C16 C 0.6379(6) -0.1645(5) 0.4148(4) 0.0497(18) Uani 1 1 d D
C17 C 0.6974(6) -0.0918(5) 0.3702(4) 0.0526(19) Uani 1 1 d D
Cl4 Cl 0.7358(2) 0.10802(18) 0.57434(12) 0.0597(7) Uani 1 1 d D
Cl5 Cl 0.58912(19) -0.05320(18) 0.66970(12) 0.0599(7) Uani 1 1 d D
Cl6 Cl 0.5951(2) -0.26581(18) 0.35061(13) 0.0654(7) Uani 1 1 d D
N2 N 0.5451(3) -0.2287(3) 0.5533(2) 0.0470(14) Uani 1 1 d GD
C18 C 0.4407(3) -0.2126(4) 0.5782(3) 0.056(3) Uani 1 1 d GD
H18 H 0.4093 -0.1503 0.5678 0.067 Uiso 1 1 calc R
C19 C 0.3823(4) -0.2876(5) 0.6181(4) 0.079(4) Uani 1 1 d GD
H19 H 0.3109 -0.2766 0.6351 0.095 Uiso 1 1 calc R
C20 C 0.4282(5) -0.3787(4) 0.6332(4) 0.074(3) Uani 1 1 d GD
H20 H 0.3883 -0.4300 0.6606 0.088 Uiso 1 1 calc R
C21 C 0.5326(6) -0.3948(3) 0.6084(4) 0.068(3) Uani 1 1 d GD
H21 H 0.5640 -0.4570 0.6187 0.082 Uiso 1 1 calc R
C22 C 0.5911(4) -0.3198(3) 0.5684(3) 0.055(3) Uani 1 1 d GD
H22 H 0.6624 -0.3308 0.5514 0.066 Uiso 1 1 calc R

loop_
_atom_site_aniso_label
_atom_site_aniso_U_11
_atom_site_aniso_U_22
_atom_site_aniso_U_33
_atom_site_aniso_U_23
_atom_site_aniso_U_13
_atom_site_aniso_U_12
Mn1 0.0772(8) 0.0689(8) 0.0052(5) -0.0011(5) 0.0086(5) 0.0011(7)
Cl7 0.0653(14) 0.1035(19) 0.0387(11) -0.0081(13) 0.0069(10) 0.0147(14)
O1 0.079(3) 0.060(2) 0.0113(16) 0.0017(17) 0.0067(17) -0.005(2)
O2 0.079(3) 0.060(2) 0.0113(16) 0.0017(17) 0.0067(17) -0.005(2)
C1 0.062(4) 0.061(4) 0.011(2) 0.003(2) 0.004(2) -0.001(3)
C2 0.072(5) 0.054(5) 0.016(3) -0.006(3) 0.005(4) -0.004(4)
C3 0.057(5) 0.073(6) 0.010(3) 0.005(4) 0.007(3) 0.002(4)
C4 0.057(5) 0.061(5) 0.016(3) -0.002(4) 0.011(3) 0.000(4)
C5 0.073(6) 0.056(5) 0.015(3) -0.004(4) -0.003(4) 0.011(4)
C6 0.062(4) 0.061(4) 0.011(2) 0.003(2) 0.004(2) -0.001(3)
Cl1 0.0775(14) 0.0707(14) 0.0095(8) -0.0035(9) 0.0056(8) -0.0058(12)
Cl2 0.0906(16) 0.0867(16) 0.0028(7) -0.0008(9) 0.0061(9) -0.0125(13)
Cl3 0.0855(15) 0.0656(13) 0.0113(8) -0.0028(9) 0.0045(9) 0.0012(12)
N1 0.050(3) 0.077(3) 0.014(2) -0.003(2) 0.0057(19) 0.006(2)
C7 0.066(5) 0.057(5) 0.020(4) -0.003(4) 0.002(4) 0.011(4)
C8 0.071(6) 0.074(6) 0.013(3) -0.002(4) 0.010(4) 0.000(5)
C9 0.071(6) 0.065(5) 0.020(4) -0.006(4) 0.011(4) 0.003(5)
C10 0.092(7) 0.071(6) 0.019(4) 0.008(4) 0.002(4) 0.009(5)
C11 0.075(6) 0.061(5) 0.005(3) 0.001(3) 0.006(3) 0.009(4)
O3 0.080(3) 0.083(3) 0.0088(16) -0.0067(18) 0.0134(17) -0.005(2)
O4 0.080(3) 0.083(3) 0.0088(16) -0.0067(18) 0.0134(17) -0.005(2)
C12 0.077(4) 0.072(4) 0.010(2) 0.005(2) 0.005(3) 0.001(3)
C13 0.065(4) 0.073(4) 0.011(2) -0.006(3) 0.003(2) -0.002(3)
C14 0.065(5) 0.069(6) 0.016(4) -0.003(4) -0.004(4) 0.002(5)
C15 0.057(5) 0.064(5) 0.017(3) 0.017(4) 0.005(3) 0.006(4)
C16 0.065(4) 0.073(4) 0.011(2) -0.006(3) 0.003(2) -0.002(3)
C17 0.077(4) 0.072(4) 0.010(2) 0.005(2) 0.005(3) 0.001(3)
Cl4 0.0906(16) 0.0771(15) 0.0114(8) -0.0071(9) 0.0111(9) -0.0051(13)
Cl5 0.0834(15) 0.0807(15) 0.0155(9) -0.0034(10) 0.0164(9) -0.0037(13)
Cl6 0.1046(18) 0.0740(15) 0.0176(9) -0.0034(10) 0.0017(10) -0.0190(14)
N2 0.050(3) 0.077(3) 0.014(2) -0.003(2) 0.0057(19) 0.006(2)
C18 0.067(6) 0.074(6) 0.027(4) -0.002(4) 0.000(4) -0.006(5)
C19 0.052(6) 0.116(9) 0.069(6) -0.007(6) -0.004(5) -0.001(6)
C20 0.085(7) 0.096(8) 0.040(5) -0.001(5) 0.000(5) -0.018(6)
C21 0.098(7) 0.063(6) 0.043(5) 0.007(4) -0.032(5) -0.008(5)
C22 0.083(6) 0.059(5) 0.023(4) -0.006(4) -0.001(4) 0.013(5)

loop_
_atom_type_symbol
_atom_type_description
_atom_type_scat_dispersion_real
_atom_type_scat_dispersion_imag
_atom_type_scat_source
C C 0.0033 0.0016 'International Tables Vol C Tables 4.2.6.8 and 6.1.1.4'
H H 0.0000 0.0000 'International Tables Vol C Tables 4.2.6.8 and 6.1.1.4'
Cl Cl 0.1484 0.1585 'International Tables Vol C Tables 4.2.6.8 and 6.1.1.4'
Mn Mn 0.3368 0.7283 'International Tables Vol C Tables 4.2.6.8 and 6.1.1.4'
N N 0.0061 0.0033 'International Tables Vol C Tables 4.2.6.8 and 6.1.1.4'
O O 0.0106 0.0060 'International Tables Vol C Tables 4.2.6.8 and 6.1.1.4'

loop_
_geom_angle_atom_site_label_1
_geom_angle_atom_site_label_2
_geom_angle_atom_site_label_3
_geom_angle
O4 Mn1 O1 90.4(2)
O4 Mn1 O3 85.2(2)
O1 Mn1 O3 169.2(3)
O4 Mn1 O2 156.6(3)
O1 Mn1 O2 85.0(2)
O3 Mn1 O2 95.1(2)
O4 Mn1 Cl7 104.3(2)
O1 Mn1 Cl7 92.73(19)
O3 Mn1 Cl7 98.0(2)
O2 Mn1 Cl7 98.8(2)
C1 O1 Mn1 109.7(4)
C6 O2 Mn1 109.0(4)
O1 C1 C2 122.0(6)
O1 C1 C6 116.1(5)
C2 C1 C6 121.8(6)
C3 C2 C1 119.7(6)
C3 C2 Cl1 120.9(4)
C1 C2 Cl1 119.4(5)
C4 C3 C2 119.6(5)
C4 C3 Cl2 118.8(5)
C2 C3 Cl2 121.6(5)
C3 C4 C5 120.6(6)
C3 C4 N1 121.0(5)
C5 C4 N1 118.3(5)
C6 C5 C4 120.5(6)
C6 C5 Cl3 119.3(4)
C4 C5 Cl3 120.1(5)
O2 C6 C5 125.6(6)
O2 C6 C1 116.8(6)
C5 C6 C1 117.6(5)
C7 N1 C11 120.0
C7 N1 C4 120.4(4)
C11 N1 C4 119.6(4)
N1 C7 C8 120.0
N1 C7 H7 120.0
C8 C7 H7 120.0
C9 C8 C7 120.0
C9 C8 H8 120.0
C7 C8 H8 120.0
C10 C9 C8 120.0
C10 C9 H9 120.0
C8 C9 H9 120.0
C9 C10 C11 120.0
C9 C10 H10 120.0
C11 C10 H10 120.0
C10 C11 N1 120.0
C10 C11 H11 120.0
N1 C11 H11 120.0
C12 O3 Mn1 109.9(4)
C17 O4 Mn1 110.4(5)
O3 C12 C13 124.1(6)
O3 C12 C17 115.0(5)
C13 C12 C17 120.8(6)
C12 C13 C14 121.0(6)
C12 C13 Cl4 119.3(5)
C14 C13 Cl4 119.7(4)
C15 C14 C13 119.0(5)
C15 C14 Cl5 119.1(5)
C13 C14 Cl5 121.8(5)
C14 C15 C16 119.6(6)
C14 C15 N2 119.8(5)
C16 C15 N2 120.6(6)
C17 C16 C15 121.2(6)
C17 C16 Cl6 118.7(4)
C15 C16 Cl6 120.0(5)
O4 C17 C16 124.6(6)
O4 C17 C12 117.0(6)
C16 C17 C12 118.4(5)
C18 N2 C22 120.0
C18 N2 C15 120.9(4)
C22 N2 C15 119.1(4)
C19 C18 N2 120.0
C19 C18 H18 120.0
N2 C18 H18 120.0
C18 C19 C20 120.0
C18 C19 H19 120.0
C20 C19 H19 120.0
C21 C20 C19 120.0
C21 C20 H20 120.0
C19 C20 H20 120.0
C20 C21 C22 120.0
C20 C21 H21 120.0
C22 C21 H21 120.0
C21 C22 N2 120.0
C21 C22 H22 120.0
N2 C22 H22 120.0

loop_
_geom_bond_atom_site_label_1
_geom_bond_atom_site_label_2
_geom_bond_distance
Mn1 O4 1.895(7)
Mn1 O1 1.916(5)
Mn1 O3 1.926(5)
Mn1 O2 1.950(6)
Mn1 Cl7 2.392(4)
O1 C1 1.347(8)
O2 C6 1.337(7)
C1 C2 1.399(8)
C1 C6 1.416(9)
C2 C3 1.394(9)
C2 Cl1 1.750(7)
C3 C4 1.392(9)
C3 Cl2 1.742(6)
C4 C5 1.418(8)
C4 N1 1.436(7)
C5 C6 1.398(9)
C5 Cl3 1.755(7)
N1 C7 1.3900
N1 C11 1.3900
C7 C8 1.3900
C7 H7 0.9500
C8 C9 1.3900
C8 H8 0.9500
C9 C10 1.3900
C9 H9 0.9500
C10 C11 1.3900
C10 H10 0.9500
C11 H11 0.9500
O3 C12 1.351(8)
O4 C17 1.339(7)
C12 C13 1.399(8)
C12 C17 1.406(9)
C13 C14 1.406(9)
C13 Cl4 1.759(7)
C14 C15 1.406(9)
C14 Cl5 1.738(7)
C15 C16 1.422(8)
C15 N2 1.438(7)
C16 C17 1.404(9)
C16 Cl6 1.752(7)
N2 C18 1.3900
N2 C22 1.3900
C18 C19 1.3900
C18 H18 0.9500
C19 C20 1.3900
C19 H19 0.9500
C20 C21 1.3900
C20 H20 0.9500
C21 C22 1.3900
C21 H21 0.9500
C22 H22 0.9500

loop_
_geom_torsion_atom_site_label_1
_geom_torsion_atom_site_label_2
_geom_torsion_atom_site_label_3
_geom_torsion_atom_site_label_4
_geom_torsion
O4 Mn1 O1 C1 -173.5(5)
O3 Mn1 O1 C1 -107.4(13)
O2 Mn1 O1 C1 -16.5(5)
Cl7 Mn1 O1 C1 82.1(5)
O4 Mn1 O2 C6 94.5(6)
O1 Mn1 O2 C6 15.1(5)
O3 Mn1 O2 C6 -175.8(5)
Cl7 Mn1 O2 C6 -76.9(5)
Mn1 O1 C1 C2 -163.9(6)
Mn1 O1 C1 C6 15.1(8)
O1 C1 C2 C3 179.1(7)
C6 C1 C2 C3 0.2(12)
O1 C1 C2 Cl1 -0.7(10)
C6 C1 C2 Cl1 -179.7(6)
C1 C2 C3 C4 3.5(11)
Cl1 C2 C3 C4 -176.7(6)
C1 C2 C3 Cl2 -177.0(6)
Cl1 C2 C3 Cl2 2.9(10)
C2 C3 C4 C5 -4.3(11)
Cl2 C3 C4 C5 176.1(6)
C2 C3 C4 N1 178.8(6)
Cl2 C3 C4 N1 -0.7(10)
C3 C4 C5 C6 1.5(11)
N1 C4 C5 C6 178.4(6)
C3 C4 C5 Cl3 177.3(6)
N1 C4 C5 Cl3 -5.7(9)
Mn1 O2 C6 C5 168.3(6)
Mn1 O2 C6 C1 -10.8(8)
C4 C5 C6 O2 -177.0(7)
Cl3 C5 C6 O2 7.1(11)
C4 C5 C6 C1 2.1(11)
Cl3 C5 C6 C1 -173.8(6)
O1 C1 C6 O2 -2.8(10)
C2 C1 C6 O2 176.2(7)
O1 C1 C6 C5 178.0(7)
C2 C1 C6 C5 -2.9(11)
C3 C4 N1 C7 -70.7(7)
C5 C4 N1 C7 112.4(6)
C3 C4 N1 C11 108.9(6)
C5 C4 N1 C11 -68.1(7)
C11 N1 C7 C8 0.0
C4 N1 C7 C8 179.5(4)
N1 C7 C8 C9 0.0
C7 C8 C9 C10 0.0
C8 C9 C10 C11 0.0
C9 C10 C11 N1 0.0
C7 N1 C11 C10 0.0
C4 N1 C11 C10 -179.5(4)
O4 Mn1 O3 C12 -13.7(5)
O1 Mn1 O3 C12 -80.3(14)
O2 Mn1 O3 C12 -170.2(5)
Cl7 Mn1 O3 C12 90.2(5)
O1 Mn1 O4 C17 -177.1(5)
O3 Mn1 O4 C17 12.8(5)
O2 Mn1 O4 C17 104.5(6)
Cl7 Mn1 O4 C17 -84.2(5)
Mn1 O3 C12 C13 -167.7(7)
Mn1 O3 C12 C17 11.9(8)
O3 C12 C13 C14 179.9(7)
C17 C12 C13 C14 0.4(12)
O3 C12 C13 Cl4 -0.1(11)
C17 C12 C13 Cl4 -179.6(6)
C12 C13 C14 C15 0.5(12)
Cl4 C13 C14 C15 -179.5(6)
C12 C13 C14 Cl5 -175.9(6)
Cl4 C13 C14 Cl5 4.1(10)
C13 C14 C15 C16 -0.1(11)
Cl5 C14 C15 C16 176.4(6)
C13 C14 C15 N2 178.3(6)
Cl5 C14 C15 N2 -5.2(10)
C14 C15 C16 C17 -1.3(11)
N2 C15 C16 C17 -179.7(7)
C14 C15 C16 Cl6 -176.4(6)
N2 C15 C16 Cl6 5.3(10)
Mn1 O4 C17 C16 169.9(7)
Mn1 O4 C17 C12 -9.7(9)
C15 C16 C17 O4 -177.5(7)
Cl6 C16 C17 O4 -2.3(11)
C15 C16 C17 C12 2.2(12)
Cl6 C16 C17 C12 177.3(6)
O3 C12 C17 O4 -1.6(11)
C13 C12 C17 O4 178.0(7)
O3 C12 C17 C16 178.7(7)
C13 C12 C17 C16 -1.7(12)
C14 C15 N2 C18 69.6(7)
C16 C15 N2 C18 -112.0(6)
C14 C15 N2 C22 -113.0(6)
C16 C15 N2 C22 65.3(7)
C22 N2 C18 C19 0.0
C15 N2 C18 C19 177.3(4)
N2 C18 C19 C20 0.0
C18 C19 C20 C21 0.0
C19 C20 C21 C22 0.0
C20 C21 C22 N2 0.0
C18 N2 C22 C21 0.0
C15 N2 C22 C21 -177.4(4)
